data_7700093
loop_
_publ_author_name
'Kumar, Amit'
'Banerjee, Sayantani'
'Sarkar, Sabyasachi'
'Rath, Sankar Prasad'

_publ_section_title
;
 Stepwise oxidations of a nickel(ii)-iron(iii) heterobimetallic porphyrin
 dimer: structure, spectroscopic and theoretical investigation.
;
_journal_issue 27
_journal_name_full 'Dalton transactions (Cambridge, England : 2003)'
_journal_page_first 10089
_journal_page_last 10103
_journal_paper_doi 10.1039/c9dt01776c
_journal_volume 48
_journal_year 2019
_chemical_formula_sum 'C77 H91 Cl18 Fe3 N8 Ni'
_chemical_formula_weight 1992.93
_space_group_crystal_system triclinic
_space_group_IT_number 2
_space_group_name_Hall '-P 1'
_space_group_name_H-M_alt 'P -1'
_symmetry_space_group_name_Hall '-P 1'
_symmetry_space_group_name_H-M 'P -1'
_atom_sites_solution_hydrogens geom
_audit_creation_method SHELXL-2018/3
_audit_update_record
;
2019-04-27 deposited with the CCDC.    2019-05-27 downloaded from the CCDC.
;
_cell_angle_alpha 110.957(5)
_cell_angle_beta 107.386(5)
_cell_angle_gamma 97.540(5)
_cell_formula_units_Z 2
_cell_length_a 13.612(5)
_cell_length_b 19.100(5)
_cell_length_c 19.395(5)
_cell_measurement_reflns_used 999
_cell_measurement_temperature 100(2)
_cell_measurement_theta_max 27.5
_cell_measurement_theta_min 2.5
_cell_volume 4330(2)
_computing_cell_refinement 'Bruker SAINT'
_computing_data_collection 'Bruker APEX'
_computing_data_reduction 'Bruker SAINT'
_computing_molecular_graphics 'SHELXL 5.1, XP (Sheldrick, 1994)'
_computing_publication_material SHELXL-97
_computing_structure_refinement 'SHELXL-2018/3 (Sheldrick, 2018)'
_computing_structure_solution 'SHELXS-97 (Sheldrick, 2008)'
_diffrn_ambient_temperature 100(2)
_diffrn_measured_fraction_theta_full 0.998
_diffrn_measured_fraction_theta_max 0.994
_diffrn_measurement_device_type 'Bruker SMART APEX'
_diffrn_measurement_method \w
_diffrn_radiation_type MoK\a
_diffrn_radiation_wavelength 0.71069
_diffrn_reflns_av_R_equivalents 0.0707
_diffrn_reflns_av_unetI/netI 0.0883
_diffrn_reflns_Laue_measured_fraction_full 0.998
_diffrn_reflns_Laue_measured_fraction_max 0.994
_diffrn_reflns_limit_h_max 16
_diffrn_reflns_limit_h_min -16
_diffrn_reflns_limit_k_max 22
_diffrn_reflns_limit_k_min -22
_diffrn_reflns_limit_l_max 23
_diffrn_reflns_limit_l_min -23
_diffrn_reflns_number 52415
_diffrn_reflns_point_group_measured_fraction_full 0.998
_diffrn_reflns_point_group_measured_fraction_max 0.994
_diffrn_reflns_theta_full 25.000
_diffrn_reflns_theta_max 25.109
_diffrn_reflns_theta_min 2.367
_diffrn_source 'fine-focus sealed tube'
_exptl_absorpt_coefficient_mu 1.309
_exptl_absorpt_correction_T_max 0.875
_exptl_absorpt_correction_T_min 0.790
_exptl_absorpt_correction_type multi-scan
_exptl_absorpt_process_details 'SADABS 2.05 (Sheldrick, 2002)'
_exptl_crystal_colour 'dark red'
_exptl_crystal_density_diffrn 1.528
_exptl_crystal_description block
_exptl_crystal_F_000 2042
_exptl_crystal_size_max 0.200
_exptl_crystal_size_mid 0.150
_exptl_crystal_size_min 0.100
_refine_diff_density_max 1.267
_refine_diff_density_min -0.565
_refine_diff_density_rms 0.108
_refine_ls_extinction_method none
_refine_ls_goodness_of_fit_ref 1.013
_refine_ls_hydrogen_treatment constr
_refine_ls_matrix_type full
_refine_ls_number_parameters 980
_refine_ls_number_reflns 15338
_refine_ls_number_restraints 0
_refine_ls_restrained_S_all 1.013
_refine_ls_R_factor_all 0.1036
_refine_ls_R_factor_gt 0.0566
_refine_ls_shift/su_max 0.000
_refine_ls_shift/su_mean 0.000
_refine_ls_structure_factor_coef Fsqd
_refine_ls_weighting_details 'w=1/[\s^2^(Fo^2^)+(0.0666P)^2^+7.8741P] where P=(Fo^2^+2Fc^2^)/3'
_refine_ls_weighting_scheme calc
_refine_ls_wR_factor_gt 0.1251
_refine_ls_wR_factor_ref 0.1475
_reflns_Friedel_coverage 0.000
_reflns_number_gt 10220
_reflns_number_total 15338
_reflns_threshold_expression 'I > 2\s(I)'
_cod_data_source_file c9dt01776c2.cif
_cod_data_source_block shelx
_cod_depositor_comments 'Adding full bibliography for 7700093.cif.'
_cod_database_code 7700093
_shelx_shelxl_version_number 2018/3
_shelx_space_group_comment
;
The symmetry employed for this shelxl refinement is uniquely defined
by the following loop, which should always be used as a source of
symmetry information in preference to the above space-group names.
They are only intended as comments.
;
_shelx_estimated_absorpt_t_min 0.780
_shelx_estimated_absorpt_t_max 0.880

loop_
_space_group_symop_operation_xyz
'x, y, z'
'-x, -y, -z'

loop_
_atom_site_label
_atom_site_type_symbol
_atom_site_fract_x
_atom_site_fract_y
_atom_site_fract_z
_atom_site_U_iso_or_equiv
_atom_site_adp_type
_atom_site_occupancy
_atom_site_site_symmetry_order
_atom_site_calc_flag
_atom_site_refinement_flags_posn
_atom_site_refinement_flags_adp
Fe2 Fe 0.82513(6) 0.15244(4) 0.46546(4) 0.02233(19) Uani 1 1 d . .
Fe3 Fe 0.07089(6) -0.69554(4) 0.04102(5) 0.02407(19) Uani 1 1 d . .
Cl2 Cl 0.72619(11) 0.06165(8) 0.47744(8) 0.0315(3) Uani 1 1 d . .
Cl3 Cl 0.74388(10) 0.15544(7) 0.35064(8) 0.0243(3) Uani 1 1 d . .
Cl4 Cl 0.97387(11) 0.12213(9) 0.46264(9) 0.0361(4) Uani 1 1 d . .
Cl5 Cl 0.86446(13) 0.26737(9) 0.56273(9) 0.0406(4) Uani 1 1 d . .
Cl6 Cl 0.04331(12) -0.74527(9) 0.12078(9) 0.0411(4) Uani 1 1 d . .
Cl7 Cl -0.00900(12) -0.78025(9) -0.08349(9) 0.0401(4) Uani 1 1 d . .
Cl8 Cl 0.24370(11) -0.65834(9) 0.07196(9) 0.0350(4) Uani 1 1 d . .
Cl9 Cl 0.00191(11) -0.59600(8) 0.05904(9) 0.0366(4) Uani 1 1 d . .
Fe1 Fe 0.59611(5) -0.00130(4) 0.20314(4) 0.01665(17) Uani 1 1 d . .
Ni1 Ni 0.46085(5) -0.48994(4) 0.21316(4) 0.01665(16) Uani 1 1 d . .
Cl1 Cl 0.49088(10) -0.11243(7) 0.10004(7) 0.0244(3) Uani 1 1 d . .
N1 N 0.3746(3) -0.4203(2) 0.2000(2) 0.0152(9) Uani 1 1 d . .
N2 N 0.3808(3) -0.5236(2) 0.2662(2) 0.0175(9) Uani 1 1 d . .
N3 N 0.5438(3) -0.5618(2) 0.2210(2) 0.0151(9) Uani 1 1 d . .
N4 N 0.5366(3) -0.4576(2) 0.1561(2) 0.0145(9) Uani 1 1 d . .
N5 N 0.7055(3) -0.0471(2) 0.2584(2) 0.0150(9) Uani 1 1 d . .
N6 N 0.7059(3) 0.0370(2) 0.1657(2) 0.0157(9) Uani 1 1 d . .
N7 N 0.5261(3) 0.0824(2) 0.1894(2) 0.0149(9) Uani 1 1 d . .
N8 N 0.5247(3) -0.0040(2) 0.2821(2) 0.0158(9) Uani 1 1 d . .
C1 C 0.3955(4) -0.3586(3) 0.1848(3) 0.0157(11) Uani 1 1 d . .
C2 C 0.3018(4) -0.3306(3) 0.1620(3) 0.0163(11) Uani 1 1 d . .
C3 C 0.2220(4) -0.3784(3) 0.1669(3) 0.0183(11) Uani 1 1 d . .
C4 C 0.2683(4) -0.4321(3) 0.1937(3) 0.0171(11) Uani 1 1 d . .
C5 C 0.2233(4) -0.4789(3) 0.2203(3) 0.0192(11) Uani 1 1 d . .
H5A H 0.149548 -0.485483 0.211401 0.023 Uiso 1 1 calc R U
C6 C 0.2795(4) -0.5190(3) 0.2607(3) 0.0174(11) Uani 1 1 d . .
C7 C 0.2407(4) -0.5558(3) 0.3028(3) 0.0211(12) Uani 1 1 d . .
C8 C 0.3227(4) -0.5820(3) 0.3378(3) 0.0225(12) Uani 1 1 d . .
C9 C 0.4077(4) -0.5641(3) 0.3120(3) 0.0199(11) Uani 1 1 d . .
C10 C 0.4959(4) -0.5935(3) 0.3195(3) 0.0196(11) Uani 1 1 d . .
H10A H 0.515544 -0.613369 0.358611 0.024 Uiso 1 1 calc R U
C11 C 0.5572(4) -0.5959(3) 0.2740(3) 0.0171(11) Uani 1 1 d . .
C12 C 0.6294(4) -0.6441(3) 0.2635(3) 0.0190(11) Uani 1 1 d . .
C13 C 0.6544(4) -0.6428(3) 0.2007(3) 0.0188(11) Uani 1 1 d . .
C14 C 0.6019(4) -0.5899(3) 0.1764(3) 0.0162(11) Uani 1 1 d . .
C15 C 0.6161(4) -0.5646(3) 0.1200(3) 0.0161(11) Uani 1 1 d . .
H15A H 0.645794 -0.594070 0.084477 0.019 Uiso 1 1 calc R U
C16 C 0.5904(4) -0.5006(3) 0.1125(3) 0.0141(11) Uani 1 1 d . .
C17 C 0.6288(4) -0.4585(3) 0.0726(3) 0.0142(11) Uani 1 1 d . .
C18 C 0.6078(4) -0.3879(3) 0.0984(3) 0.0160(11) Uani 1 1 d . .
C19 C 0.5488(4) -0.3903(3) 0.1490(3) 0.0135(10) Uani 1 1 d . .
C20 C 0.5020(4) -0.3308(3) 0.1865(3) 0.0159(11) Uani 1 1 d . .
C21 C 0.2901(4) -0.2711(3) 0.1288(3) 0.0204(12) Uani 1 1 d . .
H21A H 0.347610 -0.222746 0.165367 0.024 Uiso 1 1 calc R U
H21B H 0.220957 -0.258966 0.126339 0.024 Uiso 1 1 calc R U
C22 C 0.2946(4) -0.2971(3) 0.0462(3) 0.0275(13) Uani 1 1 d . .
H22A H 0.284888 -0.256244 0.027510 0.041 Uiso 1 1 calc R U
H22B H 0.237807 -0.344946 0.009504 0.041 Uiso 1 1 calc R U
H22C H 0.364197 -0.306898 0.048540 0.041 Uiso 1 1 calc R U
C23 C 0.1077(4) -0.3765(3) 0.1491(3) 0.0221(12) Uani 1 1 d . .
H23A H 0.062130 -0.430279 0.126420 0.027 Uiso 1 1 calc R U
H23B H 0.086410 -0.355739 0.108442 0.027 Uiso 1 1 calc R U
C24 C 0.0876(4) -0.3271(4) 0.2219(3) 0.0393(16) Uani 1 1 d . .
H24A H 0.011253 -0.330046 0.207300 0.059 Uiso 1 1 calc R U
H24B H 0.128471 -0.272941 0.242522 0.059 Uiso 1 1 calc R U
H24C H 0.110075 -0.346490 0.263024 0.059 Uiso 1 1 calc R U
C25 C 0.1326(4) -0.5616(3) 0.3074(3) 0.0273(13) Uani 1 1 d . .
H25A H 0.115981 -0.604107 0.323306 0.033 Uiso 1 1 calc R U
H25B H 0.079372 -0.576089 0.253552 0.033 Uiso 1 1 calc R U
C26 C 0.1199(5) -0.4879(4) 0.3648(4) 0.0421(16) Uani 1 1 d . .
H26A H 0.048436 -0.498011 0.366587 0.063 Uiso 1 1 calc R U
H26B H 0.129182 -0.446549 0.346771 0.063 Uiso 1 1 calc R U
H26C H 0.173858 -0.471707 0.418044 0.063 Uiso 1 1 calc R U
C27 C 0.3235(4) -0.6228(3) 0.3914(3) 0.0285(13) Uani 1 1 d . .
H27A H 0.381102 -0.649542 0.393401 0.034 Uiso 1 1 calc R U
H27B H 0.254697 -0.662854 0.368541 0.034 Uiso 1 1 calc R U
C28 C 0.3402(5) -0.5677(3) 0.4754(3) 0.0415(16) Uani 1 1 d . .
H28A H 0.337220 -0.597414 0.507079 0.062 Uiso 1 1 calc R U
H28B H 0.284039 -0.540353 0.473750 0.062 Uiso 1 1 calc R U
H28C H 0.410143 -0.529775 0.499538 0.062 Uiso 1 1 calc R U
C29 C 0.6668(4) -0.6869(3) 0.3130(3) 0.0229(12) Uani 1 1 d . .
H29A H 0.689006 -0.731260 0.282203 0.027 Uiso 1 1 calc R U
H29B H 0.606753 -0.708039 0.324994 0.027 Uiso 1 1 calc R U
C30 C 0.7600(5) -0.6351(3) 0.3908(3) 0.0354(15) Uani 1 1 d . .
H30A H 0.784213 -0.666157 0.419959 0.053 Uiso 1 1 calc R U
H30B H 0.736851 -0.593148 0.423252 0.053 Uiso 1 1 calc R U
H30C H 0.818828 -0.612641 0.379297 0.053 Uiso 1 1 calc R U
C31 C 0.7243(4) -0.6838(3) 0.1641(3) 0.0240(12) Uani 1 1 d . .
H31A H 0.690540 -0.703592 0.105527 0.029 Uiso 1 1 calc R U
H31B H 0.729334 -0.729176 0.177022 0.029 Uiso 1 1 calc R U
C32 C 0.8369(4) -0.6327(3) 0.1919(4) 0.0329(14) Uani 1 1 d . .
H32A H 0.877504 -0.662669 0.164228 0.049 Uiso 1 1 calc R U
H32B H 0.872680 -0.615376 0.249381 0.049 Uiso 1 1 calc R U
H32C H 0.832837 -0.587312 0.179761 0.049 Uiso 1 1 calc R U
C33 C 0.6852(4) -0.4882(3) 0.0172(3) 0.0182(11) Uani 1 1 d . .
H33A H 0.672483 -0.463544 -0.020555 0.022 Uiso 1 1 calc R U
H33B H 0.653372 -0.544928 -0.014124 0.022 Uiso 1 1 calc R U
C34 C 0.8052(4) -0.4733(3) 0.0578(3) 0.0296(13) Uani 1 1 d . .
H34A H 0.835862 -0.494007 0.017482 0.044 Uiso 1 1 calc R U
H34B H 0.818901 -0.499116 0.093892 0.044 Uiso 1 1 calc R U
H34C H 0.837970 -0.417198 0.088222 0.044 Uiso 1 1 calc R U
C35 C 0.6349(4) -0.3222(3) 0.0765(3) 0.0189(11) Uani 1 1 d . .
H35A H 0.584075 -0.290026 0.082911 0.023 Uiso 1 1 calc R U
H35B H 0.626399 -0.343757 0.019833 0.023 Uiso 1 1 calc R U
C36 C 0.7491(4) -0.2705(3) 0.1275(3) 0.0256(13) Uani 1 1 d . .
H36A H 0.761794 -0.227213 0.112556 0.038 Uiso 1 1 calc R U
H36B H 0.800052 -0.301220 0.118754 0.038 Uiso 1 1 calc R U
H36C H 0.758563 -0.249867 0.183860 0.038 Uiso 1 1 calc R U
C37 C 0.5270(4) -0.1911(3) 0.2681(3) 0.0167(11) Uani 1 1 d . .
H37A H 0.466101 -0.201984 0.280705 0.020 Uiso 1 1 calc R U
C38 C 0.5584(4) -0.2552(3) 0.2231(3) 0.0164(11) Uani 1 1 d . .
H38A H 0.625396 -0.243514 0.218280 0.020 Uiso 1 1 calc R U
C41 C 0.6846(4) -0.0930(3) 0.2924(3) 0.0163(11) Uani 1 1 d . .
C42 C 0.7798(4) -0.1129(3) 0.3301(3) 0.0169(11) Uani 1 1 d . .
C43 C 0.8601(4) -0.0756(3) 0.3172(3) 0.0179(11) Uani 1 1 d . .
C44 C 0.8134(4) -0.0369(3) 0.2685(3) 0.0156(11) Uani 1 1 d . .
C45 C 0.8576(4) -0.0044(3) 0.2295(3) 0.0179(11) Uani 1 1 d . .
H45A H 0.930940 -0.001703 0.238986 0.021 Uiso 1 1 calc R U
C46 C 0.8061(4) 0.0261(3) 0.1761(3) 0.0171(11) Uani 1 1 d . .
C47 C 0.8501(4) 0.0513(3) 0.1278(3) 0.0187(11) Uani 1 1 d . .
C48 C 0.7744(4) 0.0775(3) 0.0861(3) 0.0193(11) Uani 1 1 d . .
C49 C 0.6867(4) 0.0704(3) 0.1120(3) 0.0157(11) Uani 1 1 d . .
C50 C 0.6008(4) 0.1022(3) 0.0960(3) 0.0161(11) Uani 1 1 d . .
H50A H 0.589644 0.118200 0.053825 0.019 Uiso 1 1 calc R U
C51 C 0.5297(4) 0.1131(3) 0.1348(3) 0.0178(11) Uani 1 1 d . .
C52 C 0.4585(4) 0.1621(3) 0.1329(3) 0.0192(11) Uani 1 1 d . .
C53 C 0.4162(4) 0.1642(3) 0.1896(3) 0.0187(11) Uani 1 1 d . .
C54 C 0.4585(4) 0.1139(3) 0.2227(3) 0.0181(11) Uani 1 1 d . .
C55 C 0.4297(4) 0.0944(3) 0.2790(3) 0.0208(12) Uani 1 1 d . .
H55A H 0.387152 0.123447 0.301892 0.025 Uiso 1 1 calc R U
C56 C 0.4551(4) 0.0395(3) 0.3043(3) 0.0165(11) Uani 1 1 d . .
C57 C 0.4116(4) 0.0115(3) 0.3521(3) 0.0212(12) Uani 1 1 d . .
C58 C 0.4505(4) -0.0503(3) 0.3551(3) 0.0198(11) Uani 1 1 d . .
C59 C 0.5207(4) -0.0569(3) 0.3117(3) 0.0166(11) Uani 1 1 d . .
C60 C 0.5791(4) -0.1162(3) 0.2938(3) 0.0159(11) Uani 1 1 d . .
C61 C 0.7870(4) -0.1595(3) 0.3781(3) 0.0204(12) Uani 1 1 d . .
H61A H 0.859327 -0.167896 0.392353 0.024 Uiso 1 1 calc R U
H61B H 0.735030 -0.211198 0.344659 0.024 Uiso 1 1 calc R U
C62 C 0.7660(4) -0.1227(3) 0.4538(3) 0.0313(14) Uani 1 1 d . .
H62A H 0.771517 -0.156927 0.481476 0.047 Uiso 1 1 calc R U
H62B H 0.694086 -0.114982 0.440490 0.047 Uiso 1 1 calc R U
H62C H 0.818771 -0.072336 0.488463 0.047 Uiso 1 1 calc R U
C63 C 0.9754(4) -0.0745(3) 0.3469(3) 0.0207(12) Uani 1 1 d . .
H63A H 0.997695 -0.067059 0.403091 0.025 Uiso 1 1 calc R U
H63B H 1.018421 -0.029432 0.345474 0.025 Uiso 1 1 calc R U
C64 C 0.9999(4) -0.1476(3) 0.2997(3) 0.0317(14) Uani 1 1 d . .
H64A H 1.076500 -0.142720 0.322407 0.048 Uiso 1 1 calc R U
H64B H 0.979823 -0.154860 0.244217 0.048 Uiso 1 1 calc R U
H64C H 0.959287 -0.192472 0.302007 0.048 Uiso 1 1 calc R U
C65 C 0.9583(4) 0.0480(3) 0.1252(3) 0.0238(12) Uani 1 1 d . .
H65A H 1.010271 0.066329 0.180253 0.029 Uiso 1 1 calc R U
H65B H 0.979982 0.084282 0.103242 0.029 Uiso 1 1 calc R U
C66 C 0.9639(4) -0.0322(3) 0.0759(4) 0.0327(14) Uani 1 1 d . .
H66A H 1.036899 -0.029903 0.077259 0.049 Uiso 1 1 calc R U
H66B H 0.914550 -0.050232 0.020726 0.049 Uiso 1 1 calc R U
H66C H 0.944036 -0.068442 0.097704 0.049 Uiso 1 1 calc R U
C67 C 0.7810(4) 0.1084(3) 0.0267(3) 0.0240(12) Uani 1 1 d . .
H67A H 0.855568 0.137917 0.042884 0.029 Uiso 1 1 calc R U
H67B H 0.735530 0.144777 0.026102 0.029 Uiso 1 1 calc R U
C68 C 0.7454(5) 0.0443(3) -0.0564(3) 0.0335(14) Uani 1 1 d . .
H68A H 0.748910 0.067284 -0.093663 0.050 Uiso 1 1 calc R U
H68B H 0.671847 0.014543 -0.072460 0.050 Uiso 1 1 calc R U
H68C H 0.792514 0.009627 -0.056697 0.050 Uiso 1 1 calc R U
C69 C 0.4329(4) 0.2002(3) 0.0772(3) 0.0232(12) Uani 1 1 d . .
H69A H 0.491980 0.206186 0.058158 0.028 Uiso 1 1 calc R U
H69B H 0.426075 0.252788 0.105786 0.028 Uiso 1 1 calc R U
C70 C 0.3290(4) 0.1524(3) 0.0061(3) 0.0339(14) Uani 1 1 d . .
H70A H 0.316826 0.176507 -0.031573 0.051 Uiso 1 1 calc R U
H70B H 0.269417 0.150624 0.024450 0.051 Uiso 1 1 calc R U
H70C H 0.334114 0.099424 -0.020308 0.051 Uiso 1 1 calc R U
C71 C 0.3394(4) 0.2089(3) 0.2132(3) 0.0270(13) Uani 1 1 d . .
H71A H 0.337577 0.249379 0.192481 0.032 Uiso 1 1 calc R U
H71B H 0.365833 0.235537 0.271971 0.032 Uiso 1 1 calc R U
C72 C 0.2268(4) 0.1576(3) 0.1823(4) 0.0378(15) Uani 1 1 d . .
H72A H 0.182286 0.188597 0.203851 0.057 Uiso 1 1 calc R U
H72B H 0.228678 0.114935 0.198994 0.057 Uiso 1 1 calc R U
H72C H 0.196698 0.136244 0.124022 0.057 Uiso 1 1 calc R U
C73 C 0.3331(4) 0.0430(3) 0.3861(4) 0.0332(15) Uani 1 1 d . .
H73A H 0.357780 0.100536 0.411918 0.040 Uiso 1 1 calc R U
H73B H 0.330335 0.024802 0.427501 0.040 Uiso 1 1 calc R U
C74 C 0.2218(5) 0.0179(4) 0.3232(4) 0.0491(19) Uani 1 1 d . .
H74A H 0.172863 0.038431 0.348260 0.074 Uiso 1 1 calc R U
H74B H 0.197308 -0.039035 0.297089 0.074 Uiso 1 1 calc R U
H74C H 0.223438 0.038099 0.283547 0.074 Uiso 1 1 calc R U
C75 C 0.4297(4) -0.0985(3) 0.3983(3) 0.0217(12) Uani 1 1 d . .
H75A H 0.432737 -0.063713 0.451370 0.026 Uiso 1 1 calc R U
H75B H 0.486710 -0.125367 0.406475 0.026 Uiso 1 1 calc R U
C76 C 0.3215(4) -0.1588(3) 0.3533(3) 0.0263(13) Uani 1 1 d . .
H76A H 0.310772 -0.187526 0.384614 0.039 Uiso 1 1 calc R U
H76B H 0.319472 -0.195090 0.301894 0.039 Uiso 1 1 calc R U
H76C H 0.264799 -0.132550 0.344615 0.039 Uiso 1 1 calc R U
C1S C 0.5972(5) 0.3001(4) 0.5497(4) 0.0435(16) Uani 1 1 d . .
H1SA H 0.672453 0.307120 0.583733 0.052 Uiso 1 1 calc R U
C2S C 1.0074(5) 0.2305(3) 0.3569(3) 0.0337(14) Uani 1 1 d . .
H2SA H 0.951827 0.194671 0.361701 0.040 Uiso 1 1 calc R U
C3S C 0.8231(5) -0.3669(3) 0.3620(3) 0.0351(14) Uani 1 1 d . .
H3SA H 0.886339 -0.325210 0.406159 0.042 Uiso 1 1 calc R U
Cl1S Cl 0.51644(18) 0.28866(12) 0.60201(12) 0.0661(6) Uani 1 1 d . .
Cl2S Cl 0.56391(15) 0.21911(10) 0.46168(11) 0.0577(5) Uani 1 1 d . .
Cl3S Cl 0.59243(14) 0.38335(10) 0.53335(11) 0.0559(5) Uani 1 1 d . .
Cl4S Cl 1.04584(14) 0.32190(10) 0.43739(9) 0.0517(4) Uani 1 1 d . .
Cl5S Cl 1.11732(14) 0.19162(11) 0.35817(11) 0.0560(5) Uani 1 1 d . .
Cl6S Cl 0.95238(16) 0.24001(10) 0.26831(9) 0.0588(5) Uani 1 1 d . .
Cl7S Cl 0.70585(13) -0.34773(9) 0.37701(10) 0.0440(4) Uani 1 1 d . .
Cl8S Cl 0.82072(12) -0.36604(10) 0.27155(9) 0.0458(4) Uani 1 1 d . .
Cl9S Cl 0.83321(13) -0.45624(9) 0.36418(10) 0.0479(4) Uani 1 1 d . .

loop_
_atom_site_aniso_label
_atom_site_aniso_U_11
_atom_site_aniso_U_22
_atom_site_aniso_U_33
_atom_site_aniso_U_23
_atom_site_aniso_U_13
_atom_site_aniso_U_12
Fe2 0.0233(4) 0.0254(5) 0.0214(4) 0.0121(3) 0.0095(4) 0.0071(3)
Fe3 0.0230(4) 0.0253(5) 0.0282(4) 0.0130(4) 0.0108(4) 0.0119(3)
Cl2 0.0388(8) 0.0300(8) 0.0311(8) 0.0143(6) 0.0196(7) 0.0062(6)
Cl3 0.0243(7) 0.0274(8) 0.0253(7) 0.0154(6) 0.0076(6) 0.0103(6)
Cl4 0.0247(8) 0.0539(10) 0.0396(9) 0.0281(8) 0.0116(7) 0.0184(7)
Cl5 0.0521(10) 0.0316(9) 0.0307(8) 0.0062(7) 0.0163(8) 0.0060(7)
Cl6 0.0412(9) 0.0452(10) 0.0496(10) 0.0304(8) 0.0209(8) 0.0115(7)
Cl7 0.0409(9) 0.0349(9) 0.0343(8) 0.0064(7) 0.0072(7) 0.0181(7)
Cl8 0.0258(8) 0.0432(9) 0.0355(8) 0.0109(7) 0.0173(7) 0.0100(7)
Cl9 0.0354(8) 0.0308(9) 0.0377(8) 0.0104(7) 0.0063(7) 0.0189(7)
Fe1 0.0145(4) 0.0237(4) 0.0221(4) 0.0153(3) 0.0110(3) 0.0113(3)
Ni1 0.0154(3) 0.0200(4) 0.0231(4) 0.0135(3) 0.0110(3) 0.0097(3)
Cl1 0.0241(7) 0.0240(7) 0.0239(7) 0.0095(6) 0.0079(6) 0.0065(6)
N1 0.009(2) 0.023(2) 0.019(2) 0.0100(19) 0.0093(19) 0.0059(17)
N2 0.018(2) 0.020(2) 0.023(2) 0.0122(19) 0.013(2) 0.0105(18)
N3 0.011(2) 0.016(2) 0.019(2) 0.0078(18) 0.0071(19) 0.0033(17)
N4 0.014(2) 0.017(2) 0.017(2) 0.0099(18) 0.0075(19) 0.0093(17)
N5 0.012(2) 0.017(2) 0.019(2) 0.0087(18) 0.0075(19) 0.0072(17)
N6 0.015(2) 0.017(2) 0.020(2) 0.0095(18) 0.0092(19) 0.0061(18)
N7 0.011(2) 0.017(2) 0.019(2) 0.0094(18) 0.0052(19) 0.0042(17)
N8 0.015(2) 0.017(2) 0.020(2) 0.0100(19) 0.0085(19) 0.0087(18)
C1 0.016(3) 0.017(3) 0.016(3) 0.005(2) 0.009(2) 0.007(2)
C2 0.018(3) 0.020(3) 0.015(3) 0.008(2) 0.008(2) 0.012(2)
C3 0.018(3) 0.023(3) 0.017(3) 0.008(2) 0.008(2) 0.010(2)
C4 0.011(3) 0.020(3) 0.018(3) 0.007(2) 0.003(2) 0.004(2)
C5 0.013(3) 0.023(3) 0.020(3) 0.007(2) 0.008(2) 0.005(2)
C6 0.017(3) 0.017(3) 0.018(3) 0.006(2) 0.010(2) 0.003(2)
C7 0.016(3) 0.018(3) 0.030(3) 0.009(2) 0.011(3) 0.002(2)
C8 0.027(3) 0.022(3) 0.018(3) 0.006(2) 0.011(3) 0.005(2)
C9 0.024(3) 0.021(3) 0.019(3) 0.009(2) 0.010(2) 0.008(2)
C10 0.024(3) 0.020(3) 0.018(3) 0.012(2) 0.008(2) 0.004(2)
C11 0.016(3) 0.017(3) 0.017(3) 0.009(2) 0.002(2) 0.000(2)
C12 0.016(3) 0.016(3) 0.026(3) 0.011(2) 0.006(2) 0.006(2)
C13 0.017(3) 0.014(3) 0.023(3) 0.007(2) 0.005(2) 0.007(2)
C14 0.012(3) 0.016(3) 0.019(3) 0.007(2) 0.005(2) 0.005(2)
C15 0.014(3) 0.016(3) 0.017(3) 0.003(2) 0.007(2) 0.006(2)
C16 0.011(3) 0.015(3) 0.013(3) 0.003(2) 0.006(2) 0.003(2)
C17 0.009(2) 0.018(3) 0.016(3) 0.009(2) 0.003(2) 0.004(2)
C18 0.013(3) 0.019(3) 0.018(3) 0.010(2) 0.006(2) 0.006(2)
C19 0.013(2) 0.011(3) 0.016(3) 0.006(2) 0.005(2) 0.003(2)
C20 0.014(3) 0.025(3) 0.017(3) 0.012(2) 0.010(2) 0.010(2)
C21 0.019(3) 0.022(3) 0.024(3) 0.012(2) 0.008(2) 0.010(2)
C22 0.030(3) 0.028(3) 0.033(3) 0.020(3) 0.013(3) 0.012(3)
C23 0.013(3) 0.028(3) 0.030(3) 0.016(3) 0.009(2) 0.007(2)
C24 0.019(3) 0.053(4) 0.038(4) 0.008(3) 0.012(3) 0.015(3)
C25 0.021(3) 0.037(4) 0.031(3) 0.019(3) 0.013(3) 0.007(3)
C26 0.031(4) 0.054(4) 0.046(4) 0.016(3) 0.024(3) 0.018(3)
C27 0.034(3) 0.034(3) 0.038(3) 0.024(3) 0.025(3) 0.015(3)
C28 0.064(5) 0.043(4) 0.042(4) 0.031(3) 0.033(4) 0.024(3)
C29 0.024(3) 0.021(3) 0.028(3) 0.013(2) 0.008(3) 0.014(2)
C30 0.039(4) 0.035(4) 0.037(4) 0.023(3) 0.008(3) 0.014(3)
C31 0.024(3) 0.027(3) 0.029(3) 0.016(3) 0.012(3) 0.016(2)
C32 0.026(3) 0.031(3) 0.048(4) 0.017(3) 0.017(3) 0.015(3)
C33 0.019(3) 0.019(3) 0.020(3) 0.009(2) 0.010(2) 0.008(2)
C34 0.026(3) 0.030(3) 0.036(3) 0.011(3) 0.017(3) 0.015(3)
C35 0.021(3) 0.019(3) 0.026(3) 0.012(2) 0.017(2) 0.009(2)
C36 0.023(3) 0.024(3) 0.038(3) 0.017(3) 0.016(3) 0.007(2)
C37 0.015(3) 0.022(3) 0.021(3) 0.013(2) 0.012(2) 0.009(2)
C38 0.012(3) 0.022(3) 0.021(3) 0.013(2) 0.009(2) 0.007(2)
C41 0.017(3) 0.012(3) 0.020(3) 0.007(2) 0.008(2) 0.004(2)
C42 0.018(3) 0.014(3) 0.021(3) 0.007(2) 0.009(2) 0.006(2)
C43 0.016(3) 0.019(3) 0.016(3) 0.005(2) 0.004(2) 0.005(2)
C44 0.014(3) 0.016(3) 0.017(3) 0.008(2) 0.005(2) 0.008(2)
C45 0.010(3) 0.020(3) 0.023(3) 0.008(2) 0.006(2) 0.005(2)
C46 0.014(3) 0.015(3) 0.018(3) 0.003(2) 0.007(2) 0.002(2)
C47 0.016(3) 0.019(3) 0.022(3) 0.008(2) 0.009(2) 0.003(2)
C48 0.018(3) 0.017(3) 0.019(3) 0.004(2) 0.009(2) 0.001(2)
C49 0.017(3) 0.013(3) 0.017(3) 0.007(2) 0.006(2) 0.001(2)
C50 0.017(3) 0.015(3) 0.012(3) 0.006(2) 0.002(2) 0.003(2)
C51 0.015(3) 0.017(3) 0.016(3) 0.008(2) -0.001(2) 0.000(2)
C52 0.013(3) 0.018(3) 0.026(3) 0.011(2) 0.003(2) 0.005(2)
C53 0.014(3) 0.014(3) 0.026(3) 0.008(2) 0.004(2) 0.003(2)
C54 0.014(3) 0.017(3) 0.024(3) 0.009(2) 0.007(2) 0.006(2)
C55 0.017(3) 0.020(3) 0.032(3) 0.010(2) 0.015(3) 0.010(2)
C56 0.016(3) 0.020(3) 0.019(3) 0.009(2) 0.010(2) 0.011(2)
C57 0.021(3) 0.020(3) 0.028(3) 0.010(2) 0.014(3) 0.012(2)
C58 0.017(3) 0.020(3) 0.018(3) 0.003(2) 0.008(2) 0.003(2)
C59 0.011(3) 0.020(3) 0.017(3) 0.006(2) 0.005(2) 0.005(2)
C60 0.016(3) 0.021(3) 0.017(3) 0.010(2) 0.009(2) 0.009(2)
C61 0.021(3) 0.020(3) 0.023(3) 0.012(2) 0.008(2) 0.007(2)
C62 0.033(3) 0.042(4) 0.038(4) 0.029(3) 0.019(3) 0.022(3)
C63 0.012(3) 0.026(3) 0.028(3) 0.017(2) 0.006(2) 0.006(2)
C64 0.015(3) 0.037(4) 0.043(4) 0.014(3) 0.013(3) 0.010(3)
C65 0.018(3) 0.030(3) 0.033(3) 0.021(3) 0.014(3) 0.004(2)
C66 0.024(3) 0.036(4) 0.052(4) 0.023(3) 0.023(3) 0.015(3)
C67 0.020(3) 0.032(3) 0.031(3) 0.022(3) 0.012(3) 0.009(2)
C68 0.036(3) 0.047(4) 0.031(3) 0.022(3) 0.019(3) 0.020(3)
C69 0.024(3) 0.022(3) 0.028(3) 0.014(2) 0.010(3) 0.010(2)
C70 0.031(3) 0.036(4) 0.038(4) 0.024(3) 0.007(3) 0.008(3)
C71 0.028(3) 0.021(3) 0.035(3) 0.013(3) 0.011(3) 0.014(2)
C72 0.026(3) 0.044(4) 0.048(4) 0.019(3) 0.014(3) 0.022(3)
C73 0.043(4) 0.031(3) 0.055(4) 0.027(3) 0.041(3) 0.022(3)
C74 0.036(4) 0.051(4) 0.097(6) 0.049(4) 0.047(4) 0.024(3)
C75 0.025(3) 0.019(3) 0.029(3) 0.010(2) 0.018(3) 0.008(2)
C76 0.027(3) 0.023(3) 0.036(3) 0.012(3) 0.020(3) 0.011(2)
C1S 0.051(4) 0.039(4) 0.046(4) 0.016(3) 0.023(4) 0.022(3)
C2S 0.036(4) 0.032(4) 0.037(4) 0.018(3) 0.015(3) 0.008(3)
C3S 0.039(4) 0.040(4) 0.028(3) 0.018(3) 0.010(3) 0.012(3)
Cl1S 0.1030(16) 0.0757(14) 0.0698(13) 0.0477(11) 0.0640(13) 0.0578(12)
Cl2S 0.0617(12) 0.0470(11) 0.0536(11) 0.0024(9) 0.0296(10) 0.0151(9)
Cl3S 0.0580(11) 0.0419(11) 0.0700(12) 0.0292(9) 0.0196(10) 0.0135(9)
Cl4S 0.0615(12) 0.0578(11) 0.0328(9) 0.0140(8) 0.0173(9) 0.0222(9)
Cl5S 0.0544(11) 0.0612(12) 0.0770(13) 0.0378(10) 0.0414(10) 0.0279(9)
Cl6S 0.0915(15) 0.0383(10) 0.0327(9) 0.0182(8) 0.0062(10) 0.0041(9)
Cl7S 0.0558(10) 0.0458(10) 0.0575(10) 0.0337(8) 0.0368(9) 0.0267(8)
Cl8S 0.0387(9) 0.0661(12) 0.0310(9) 0.0204(8) 0.0144(8) 0.0057(8)
Cl9S 0.0545(11) 0.0357(10) 0.0562(11) 0.0196(8) 0.0195(9) 0.0227(8)

loop_
_atom_type_symbol
_atom_type_description
_atom_type_scat_dispersion_real
_atom_type_scat_dispersion_imag
_atom_type_scat_source
C C 0.0033 0.0016 'International Tables Vol C Tables 4.2.6.8 and 6.1.1.4'
H H 0.0000 0.0000 'International Tables Vol C Tables 4.2.6.8 and 6.1.1.4'
N N 0.0061 0.0033 'International Tables Vol C Tables 4.2.6.8 and 6.1.1.4'
Cl Cl 0.1484 0.1585 'International Tables Vol C Tables 4.2.6.8 and 6.1.1.4'
Fe Fe 0.3463 0.8444 'International Tables Vol C Tables 4.2.6.8 and 6.1.1.4'
Ni Ni 0.3393 1.1124 'International Tables Vol C Tables 4.2.6.8 and 6.1.1.4'

loop_
_geom_angle_atom_site_label_1
_geom_angle_atom_site_label_2
_geom_angle_atom_site_label_3
_geom_angle
Cl2 Fe2 Cl4 108.68(7)
Cl2 Fe2 Cl5 113.11(6)
Cl4 Fe2 Cl5 108.65(7)
Cl2 Fe2 Cl3 109.23(6)
Cl4 Fe2 Cl3 106.70(6)
Cl5 Fe2 Cl3 110.25(6)
Cl6 Fe3 Cl7 110.86(7)
Cl6 Fe3 Cl9 107.00(7)
Cl7 Fe3 Cl9 108.77(6)
Cl6 Fe3 Cl8 108.44(6)
Cl7 Fe3 Cl8 110.74(6)
Cl9 Fe3 Cl8 110.98(7)
N6 Fe1 N7 88.39(15)
N6 Fe1 N5 87.62(15)
N7 Fe1 N5 156.58(16)
N6 Fe1 N8 157.21(16)
N7 Fe1 N8 88.47(15)
N5 Fe1 N8 86.34(15)
N6 Fe1 Cl1 104.61(12)
N7 Fe1 Cl1 105.42(12)
N5 Fe1 Cl1 97.92(12)
N8 Fe1 Cl1 97.99(12)
N2 Ni1 N3 90.78(16)
N2 Ni1 N4 177.79(16)
N3 Ni1 N4 90.12(16)
N2 Ni1 N1 90.29(16)
N3 Ni1 N1 177.33(17)
N4 Ni1 N1 88.73(16)
C1 N1 C4 105.6(4)
C1 N1 Ni1 129.1(3)
C4 N1 Ni1 124.9(3)
C6 N2 C9 105.2(4)
C6 N2 Ni1 126.9(3)
C9 N2 Ni1 127.6(3)
C14 N3 C11 106.0(4)
C14 N3 Ni1 127.5(3)
C11 N3 Ni1 126.5(3)
C19 N4 C16 105.6(4)
C19 N4 Ni1 127.7(3)
C16 N4 Ni1 126.7(3)
C41 N5 C44 107.0(4)
C41 N5 Fe1 124.4(3)
C44 N5 Fe1 128.6(3)
C46 N6 C49 105.4(4)
C46 N6 Fe1 129.3(3)
C49 N6 Fe1 124.6(3)
C54 N7 C51 105.9(4)
C54 N7 Fe1 129.1(3)
C51 N7 Fe1 124.6(3)
C59 N8 C56 105.8(4)
C59 N8 Fe1 126.0(3)
C56 N8 Fe1 127.3(3)
N1 C1 C2 112.6(4)
N1 C1 C20 119.2(4)
C2 C1 C20 128.0(4)
C3 C2 C1 104.7(4)
C3 C2 C21 127.0(4)
C1 C2 C21 127.7(4)
C2 C3 C4 107.3(4)
C2 C3 C23 127.8(4)
C4 C3 C23 125.0(4)
C5 C4 N1 123.6(4)
C5 C4 C3 126.2(4)
N1 C4 C3 109.6(4)
C4 C5 C6 124.0(4)
N2 C6 C5 123.1(4)
N2 C6 C7 111.9(4)
C5 C6 C7 124.9(4)
C8 C7 C6 105.9(4)
C8 C7 C25 129.2(5)
C6 C7 C25 124.9(5)
C7 C8 C9 106.7(4)
C7 C8 C27 127.0(5)
C9 C8 C27 126.3(5)
N2 C9 C10 123.0(4)
N2 C9 C8 110.2(4)
C10 C9 C8 126.0(5)
C11 C10 C9 124.3(5)
C10 C11 N3 123.5(4)
C10 C11 C12 125.9(4)
N3 C11 C12 109.8(4)
C13 C12 C11 106.9(4)
C13 C12 C29 128.2(4)
C11 C12 C29 124.9(4)
C12 C13 C14 106.1(4)
C12 C13 C31 128.9(4)
C14 C13 C31 124.9(4)
N3 C14 C15 123.7(4)
N3 C14 C13 111.1(4)
C15 C14 C13 124.9(4)
C16 C15 C14 124.3(4)
C15 C16 N4 122.5(4)
C15 C16 C17 127.0(4)
N4 C16 C17 109.5(4)
C18 C17 C16 106.7(4)
C18 C17 C33 128.4(4)
C16 C17 C33 124.8(4)
C17 C18 C19 105.9(4)
C17 C18 C35 127.6(4)
C19 C18 C35 126.5(4)
N4 C19 C18 112.0(4)
N4 C19 C20 121.0(4)
C18 C19 C20 127.0(4)
C38 C20 C19 120.0(4)
C38 C20 C1 124.0(4)
C19 C20 C1 116.0(4)
C2 C21 C22 113.6(4)
C3 C23 C24 113.1(4)
C7 C25 C26 115.1(5)
C8 C27 C28 112.8(5)
C12 C29 C30 112.3(4)
C13 C31 C32 113.8(4)
C17 C33 C34 114.7(4)
C18 C35 C36 112.7(4)
C60 C37 C38 123.6(4)
C20 C38 C37 126.4(4)
N5 C41 C42 111.6(4)
N5 C41 C60 122.4(4)
C42 C41 C60 126.0(4)
C43 C42 C41 105.6(4)
C43 C42 C61 128.1(4)
C41 C42 C61 126.1(4)
C42 C43 C44 107.4(4)
C42 C43 C63 126.8(4)
C44 C43 C63 125.8(4)
C45 C44 N5 122.8(4)
C45 C44 C43 128.4(4)
N5 C44 C43 108.2(4)
C44 C45 C46 126.9(4)
N6 C46 C45 123.1(4)
N6 C46 C47 110.8(4)
C45 C46 C47 126.1(4)
C48 C47 C46 106.8(4)
C48 C47 C65 128.5(4)
C46 C47 C65 124.6(4)
C47 C48 C49 106.4(4)
C47 C48 C67 127.7(4)
C49 C48 C67 126.0(4)
N6 C49 C50 122.7(4)
N6 C49 C48 110.6(4)
C50 C49 C48 126.0(4)
C51 C50 C49 127.2(4)
C50 C51 N7 122.8(4)
C50 C51 C52 127.4(4)
N7 C51 C52 109.5(4)
C53 C52 C51 107.0(4)
C53 C52 C69 127.2(4)
C51 C52 C69 125.8(5)
C52 C53 C54 106.2(4)
C52 C53 C71 128.5(4)
C54 C53 C71 125.3(5)
N7 C54 C55 123.3(4)
N7 C54 C53 111.4(4)
C55 C54 C53 125.2(4)
C56 C55 C54 128.0(4)
C55 C56 N8 123.6(4)
C55 C56 C57 127.4(4)
N8 C56 C57 108.9(4)
C58 C57 C56 107.1(4)
C58 C57 C73 128.2(5)
C56 C57 C73 124.6(4)
C57 C58 C59 105.6(4)
C57 C58 C75 127.4(4)
C59 C58 C75 126.9(4)
N8 C59 C58 112.6(4)
N8 C59 C60 119.6(4)
C58 C59 C60 127.7(4)
C37 C60 C41 122.5(4)
C37 C60 C59 118.4(4)
C41 C60 C59 118.3(4)
C42 C61 C62 114.5(4)
C43 C63 C64 114.0(4)
C47 C65 C66 114.1(4)
C48 C67 C68 112.3(4)
C52 C69 C70 111.0(4)
C53 C71 C72 113.0(4)
C57 C73 C74 112.3(5)
C58 C75 C76 112.6(4)
Cl2S C1S Cl3S 111.3(4)
Cl2S C1S Cl1S 112.0(4)
Cl3S C1S Cl1S 110.4(3)
Cl6S C2S Cl5S 110.9(3)
Cl6S C2S Cl4S 109.3(3)
Cl5S C2S Cl4S 110.3(3)
Cl9S C3S Cl8S 111.4(3)
Cl9S C3S Cl7S 109.2(3)
Cl8S C3S Cl7S 109.9(3)

loop_
_geom_bond_atom_site_label_1
_geom_bond_atom_site_label_2
_geom_bond_distance
Fe2 Cl2 2.1764(16)
Fe2 Cl4 2.1882(17)
Fe2 Cl5 2.1886(17)
Fe2 Cl3 2.1960(15)
Fe3 Cl6 2.1773(17)
Fe3 Cl7 2.1921(17)
Fe3 Cl9 2.1927(16)
Fe3 Cl8 2.1934(17)
Fe1 N6 2.010(4)
Fe1 N7 2.022(4)
Fe1 N5 2.047(4)
Fe1 N8 2.056(4)
Fe1 Cl1 2.2383(15)
Ni1 N2 1.903(4)
Ni1 N3 1.907(4)
Ni1 N4 1.917(4)
Ni1 N1 1.920(4)
N1 C1 1.330(6)
N1 C4 1.397(6)
N2 C6 1.368(6)
N2 C9 1.375(6)
N3 C14 1.359(6)
N3 C11 1.383(6)
N4 C19 1.336(6)
N4 C16 1.398(6)
N5 C41 1.321(6)
N5 C44 1.401(6)
N6 C46 1.374(6)
N6 C49 1.385(6)
N7 C54 1.358(6)
N7 C51 1.390(6)
N8 C59 1.330(6)
N8 C56 1.404(6)
C1 C2 1.455(6)
C1 C20 1.464(6)
C2 C3 1.374(7)
C2 C21 1.496(7)
C3 C4 1.440(7)
C3 C23 1.498(6)
C4 C5 1.346(7)
C5 C6 1.418(7)
C6 C7 1.419(7)
C7 C8 1.375(7)
C7 C25 1.492(7)
C8 C9 1.438(7)
C8 C27 1.504(7)
C9 C10 1.381(7)
C10 C11 1.377(7)
C11 C12 1.443(7)
C12 C13 1.368(7)
C12 C29 1.490(7)
C13 C14 1.443(6)
C13 C31 1.491(7)
C14 C15 1.396(7)
C15 C16 1.360(6)
C16 C17 1.447(6)
C17 C18 1.362(6)
C17 C33 1.495(6)
C18 C19 1.449(6)
C18 C35 1.499(6)
C19 C20 1.450(6)
C20 C38 1.353(7)
C21 C22 1.520(7)
C23 C24 1.518(7)
C25 C26 1.519(8)
C27 C28 1.517(8)
C29 C30 1.525(7)
C31 C32 1.526(7)
C33 C34 1.522(7)
C35 C36 1.533(7)
C37 C60 1.346(7)
C37 C38 1.427(6)
C41 C42 1.456(7)
C41 C60 1.457(6)
C42 C43 1.362(7)
C42 C61 1.494(7)
C43 C44 1.451(6)
C43 C63 1.496(6)
C44 C45 1.352(7)
C45 C46 1.418(7)
C46 C47 1.432(7)
C47 C48 1.375(7)
C47 C65 1.498(7)
C48 C49 1.434(7)
C48 C67 1.490(7)
C49 C50 1.391(6)
C50 C51 1.388(7)
C51 C52 1.434(7)
C52 C53 1.376(7)
C52 C69 1.492(7)
C53 C54 1.427(7)
C53 C71 1.507(7)
C54 C55 1.413(7)
C55 C56 1.348(7)
C56 C57 1.449(7)
C57 C58 1.367(7)
C57 C73 1.498(7)
C58 C59 1.440(7)
C58 C75 1.503(7)
C59 C60 1.467(6)
C61 C62 1.516(7)
C63 C64 1.512(7)
C65 C66 1.515(7)
C67 C68 1.515(7)
C69 C70 1.527(7)
C71 C72 1.519(7)
C73 C74 1.516(8)
C75 C76 1.525(7)
C1S Cl2S 1.726(6)
C1S Cl3S 1.734(6)
C1S Cl1S 1.745(6)
C2S Cl6S 1.743(6)
C2S Cl5S 1.754(6)
C2S Cl4S 1.754(6)
C3S Cl9S 1.744(6)
C3S Cl8S 1.750(6)
C3S Cl7S 1.767(6)

loop_
_geom_torsion_atom_site_label_1
_geom_torsion_atom_site_label_2
_geom_torsion_atom_site_label_3
_geom_torsion_atom_site_label_4
_geom_torsion
C4 N1 C1 C2 -4.3(5)
Ni1 N1 C1 C2 167.5(3)
C4 N1 C1 C20 -179.9(4)
Ni1 N1 C1 C20 -8.1(6)
N1 C1 C2 C3 2.0(6)
C20 C1 C2 C3 177.1(5)
N1 C1 C2 C21 -169.7(4)
C20 C1 C2 C21 5.4(8)
C1 C2 C3 C4 1.2(5)
C21 C2 C3 C4 173.0(4)
C1 C2 C3 C23 -179.3(5)
C21 C2 C3 C23 -7.5(8)
C1 N1 C4 C5 -166.1(5)
Ni1 N1 C4 C5 21.6(7)
C1 N1 C4 C3 5.0(5)
Ni1 N1 C4 C3 -167.3(3)
C2 C3 C4 C5 166.9(5)
C23 C3 C4 C5 -12.6(8)
C2 C3 C4 N1 -3.9(5)
C23 C3 C4 N1 176.6(4)
N1 C4 C5 C6 2.8(8)
C3 C4 C5 C6 -166.8(5)
C9 N2 C6 C5 177.7(5)
Ni1 N2 C6 C5 -7.8(7)
C9 N2 C6 C7 0.4(5)
Ni1 N2 C6 C7 174.8(3)
C4 C5 C6 N2 -10.2(8)
C4 C5 C6 C7 166.8(5)
N2 C6 C7 C8 1.9(6)
C5 C6 C7 C8 -175.4(5)
N2 C6 C7 C25 -179.3(5)
C5 C6 C7 C25 3.5(8)
C6 C7 C8 C9 -3.2(6)
C25 C7 C8 C9 178.0(5)
C6 C7 C8 C27 177.9(5)
C25 C7 C8 C27 -0.9(9)
C6 N2 C9 C10 167.7(5)
Ni1 N2 C9 C10 -6.7(7)
C6 N2 C9 C8 -2.4(5)
Ni1 N2 C9 C8 -176.8(3)
C7 C8 C9 N2 3.7(6)
C27 C8 C9 N2 -177.4(5)
C7 C8 C9 C10 -166.1(5)
C27 C8 C9 C10 12.8(8)
N2 C9 C10 C11 -9.9(8)
C8 C9 C10 C11 158.7(5)
C9 C10 C11 N3 6.8(8)
C9 C10 C11 C12 -161.5(5)
C14 N3 C11 C10 -167.6(5)
Ni1 N3 C11 C10 12.6(7)
C14 N3 C11 C12 2.3(5)
Ni1 N3 C11 C12 -177.5(3)
C10 C11 C12 C13 166.0(5)
N3 C11 C12 C13 -3.6(6)
C10 C11 C12 C29 -13.5(8)
N3 C11 C12 C29 176.9(4)
C11 C12 C13 C14 3.3(5)
C29 C12 C13 C14 -177.2(5)
C11 C12 C13 C31 -178.9(5)
C29 C12 C13 C31 0.6(9)
C11 N3 C14 C15 -174.6(4)
Ni1 N3 C14 C15 5.2(7)
C11 N3 C14 C13 -0.2(5)
Ni1 N3 C14 C13 179.6(3)
C12 C13 C14 N3 -2.0(6)
C31 C13 C14 N3 -180.0(4)
C12 C13 C14 C15 172.3(5)
C31 C13 C14 C15 -5.6(8)
N3 C14 C15 C16 12.0(8)
C13 C14 C15 C16 -161.6(5)
C14 C15 C16 N4 -6.6(7)
C14 C15 C16 C17 161.2(5)
C19 N4 C16 C15 164.9(4)
Ni1 N4 C16 C15 -15.4(6)
C19 N4 C16 C17 -4.8(5)
Ni1 N4 C16 C17 174.9(3)
C15 C16 C17 C18 -163.1(5)
N4 C16 C17 C18 6.0(5)
C15 C16 C17 C33 14.1(8)
N4 C16 C17 C33 -176.8(4)
C16 C17 C18 C19 -4.6(5)
C33 C17 C18 C19 178.3(4)
C16 C17 C18 C35 178.1(4)
C33 C17 C18 C35 1.0(8)
C16 N4 C19 C18 1.9(5)
Ni1 N4 C19 C18 -177.7(3)
C16 N4 C19 C20 179.5(4)
Ni1 N4 C19 C20 -0.2(6)
C17 C18 C19 N4 1.8(5)
C35 C18 C19 N4 179.2(4)
C17 C18 C19 C20 -175.6(4)
C35 C18 C19 C20 1.8(8)
N4 C19 C20 C38 138.4(5)
C18 C19 C20 C38 -44.5(7)
N4 C19 C20 C1 -39.0(6)
C18 C19 C20 C1 138.1(5)
N1 C1 C20 C38 -134.3(5)
C2 C1 C20 C38 50.9(7)
N1 C1 C20 C19 43.0(6)
C2 C1 C20 C19 -131.9(5)
C3 C2 C21 C22 -103.5(6)
C1 C2 C21 C22 66.5(7)
C2 C3 C23 C24 -92.5(6)
C4 C3 C23 C24 86.9(6)
C8 C7 C25 C26 100.9(7)
C6 C7 C25 C26 -77.7(7)
C7 C8 C27 C28 -77.0(7)
C9 C8 C27 C28 104.3(6)
C13 C12 C29 C30 98.2(6)
C11 C12 C29 C30 -82.4(6)
C12 C13 C31 C32 -99.1(6)
C14 C13 C31 C32 78.3(6)
C18 C17 C33 C34 91.4(6)
C16 C17 C33 C34 -85.2(6)
C17 C18 C35 C36 -84.5(6)
C19 C18 C35 C36 98.7(5)
C19 C20 C38 C37 -174.3(4)
C1 C20 C38 C37 2.9(8)
C60 C37 C38 C20 -170.4(5)
C44 N5 C41 C42 2.5(5)
Fe1 N5 C41 C42 -177.1(3)
C44 N5 C41 C60 179.8(4)
Fe1 N5 C41 C60 0.3(6)
N5 C41 C42 C43 0.4(6)
C60 C41 C42 C43 -176.8(5)
N5 C41 C42 C61 176.1(4)
C60 C41 C42 C61 -1.1(8)
C41 C42 C43 C44 -3.0(5)
C61 C42 C43 C44 -178.6(5)
C41 C42 C43 C63 177.2(5)
C61 C42 C43 C63 1.6(8)
C41 N5 C44 C45 168.3(5)
Fe1 N5 C44 C45 -12.2(7)
C41 N5 C44 C43 -4.3(5)
Fe1 N5 C44 C43 175.3(3)
C42 C43 C44 C45 -167.5(5)
C63 C43 C44 C45 12.3(8)
C42 C43 C44 N5 4.6(5)
C63 C43 C44 N5 -175.6(4)
N5 C44 C45 C46 2.2(8)
C43 C44 C45 C46 173.1(5)
C49 N6 C46 C45 177.5(4)
Fe1 N6 C46 C45 -12.0(7)
C49 N6 C46 C47 -1.0(5)
Fe1 N6 C46 C47 169.6(3)
C44 C45 C46 N6 10.2(8)
C44 C45 C46 C47 -171.6(5)
N6 C46 C47 C48 -0.7(6)
C45 C46 C47 C48 -179.1(5)
N6 C46 C47 C65 179.6(4)
C45 C46 C47 C65 1.2(8)
C46 C47 C48 C49 2.1(5)
C65 C47 C48 C49 -178.2(5)
C46 C47 C48 C67 -178.8(5)
C65 C47 C48 C67 0.9(9)
C46 N6 C49 C50 -169.1(4)
Fe1 N6 C49 C50 19.8(6)
C46 N6 C49 C48 2.3(5)
Fe1 N6 C49 C48 -168.8(3)
C47 C48 C49 N6 -2.8(5)
C67 C48 C49 N6 178.0(5)
C47 C48 C49 C50 168.3(5)
C67 C48 C49 C50 -10.9(8)
N6 C49 C50 C51 7.1(8)
C48 C49 C50 C51 -162.9(5)
C49 C50 C51 N7 -9.7(8)
C49 C50 C51 C52 163.3(5)
C54 N7 C51 C50 171.6(5)
Fe1 N7 C51 C50 -14.7(6)
C54 N7 C51 C52 -2.4(5)
Fe1 N7 C51 C52 171.2(3)
C50 C51 C52 C53 -170.6(5)
N7 C51 C52 C53 3.1(5)
C50 C51 C52 C69 11.7(8)
N7 C51 C52 C69 -174.6(4)
C51 C52 C53 C54 -2.5(5)
C69 C52 C53 C54 175.2(5)
C51 C52 C53 C71 178.3(5)
C69 C52 C53 C71 -4.1(9)
C51 N7 C54 C55 177.0(5)
Fe1 N7 C54 C55 3.8(7)
C51 N7 C54 C53 0.9(5)
Fe1 N7 C54 C53 -172.4(3)
C52 C53 C54 N7 1.1(6)
C71 C53 C54 N7 -179.6(4)
C52 C53 C54 C55 -175.0(5)
C71 C53 C54 C55 4.3(8)
N7 C54 C55 C56 -5.6(8)
C53 C54 C55 C56 170.1(5)
C54 C55 C56 N8 5.7(8)
C54 C55 C56 C57 -169.3(5)
C59 N8 C56 C55 -173.6(5)
Fe1 N8 C56 C55 -4.1(7)
C59 N8 C56 C57 2.2(5)
Fe1 N8 C56 C57 171.7(3)
C55 C56 C57 C58 172.7(5)
N8 C56 C57 C58 -2.9(6)
C55 C56 C57 C73 -3.7(9)
N8 C56 C57 C73 -179.3(5)
C56 C57 C58 C59 2.3(5)
C73 C57 C58 C59 178.5(5)
C56 C57 C58 C75 179.1(5)
C73 C57 C58 C75 -4.6(9)
C56 N8 C59 C58 -0.8(5)
Fe1 N8 C59 C58 -170.5(3)
C56 N8 C59 C60 175.5(4)
Fe1 N8 C59 C60 5.8(6)
C57 C58 C59 N8 -1.0(6)
C75 C58 C59 N8 -177.9(5)
C57 C58 C59 C60 -176.9(5)
C75 C58 C59 C60 6.2(8)
C38 C37 C60 C41 -13.0(7)
C38 C37 C60 C59 157.0(4)
N5 C41 C60 C37 126.8(5)
C42 C41 C60 C37 -56.2(7)
N5 C41 C60 C59 -43.2(7)
C42 C41 C60 C59 133.7(5)
N8 C59 C60 C37 -131.2(5)
C58 C59 C60 C37 44.5(7)
N8 C59 C60 C41 39.3(6)
C58 C59 C60 C41 -145.1(5)
C43 C42 C61 C62 111.4(6)
C41 C42 C61 C62 -63.3(7)
C42 C43 C63 C64 78.6(7)
C44 C43 C63 C64 -101.2(6)
C48 C47 C65 C66 -101.7(6)
C46 C47 C65 C66 77.9(6)
C47 C48 C67 C68 86.0(6)
C49 C48 C67 C68 -95.0(6)
C53 C52 C69 C70 -80.4(6)
C51 C52 C69 C70 96.9(6)
C52 C53 C71 C72 105.5(6)
C54 C53 C71 C72 -73.6(7)
C58 C57 C73 C74 -101.8(7)
C56 C57 C73 C74 73.8(7)
C57 C58 C75 C76 79.2(6)
C59 C58 C75 C76 -104.6(6)
